data_1562632
loop_
_publ_author_name
'Wei, Meilin'
'Wang, Xiaoxiang'
'Sun, Jingjing'
'Duan, Xianying'

_publ_section_title
;
 A 3D POM--MOF composite based on Ni(\I\I) ion and
 2,2&#x2032;-bipyridyl-3,3&#x2032;-dicarboxylic acid: Crystal structure
 and proton conductivity
;
_journal_name_full 'Journal of Solid State Chemistry'
_journal_page_first 200
_journal_page_last 206
_journal_paper_doi 10.1016/j.jssc.2013.03.041
_journal_volume 202
_journal_year 2013
_chemical_formula_sum 'C24 H39 N4 Ni2 O60 P W12'
_chemical_formula_weight 3698.18
_space_group_IT_number 14
_space_group_name_Hall '-P 2yn'
_space_group_name_H-M_alt 'P 1 21/n 1'
_symmetry_cell_setting monoclinic
_symmetry_space_group_name_H-M 'P 1 21/n 1'
_atom_sites_solution_hydrogens geom
_atom_sites_solution_primary direct
_atom_sites_solution_secondary difmap
_audit_creation_method SHELXL-97
_cell_angle_alpha 90.00
_cell_angle_beta 94.523(2)
_cell_angle_gamma 90.00
_cell_formula_units_Z 2
_cell_length_a 10.9156(12)
_cell_length_b 16.1295(17)
_cell_length_c 22.701(3)
_cell_measurement_reflns_used 3877
_cell_measurement_temperature 293(2)
_cell_measurement_theta_max 26.65
_cell_measurement_theta_min 2.53
_cell_volume 3984.4(8)
_computing_cell_refinement 'Bruker SMART'
_computing_data_collection 'Bruker SMART'
_computing_data_reduction 'Bruker SAINT'
_computing_molecular_graphics 'Bruker SHELXTL'
_computing_publication_material 'Bruker SHELXTL'
_computing_structure_refinement 'Bruker SHELXTL'
_computing_structure_solution 'Bruker SHELXTL'
_diffrn_ambient_temperature 293(2)
_diffrn_measured_fraction_theta_full 0.997
_diffrn_measured_fraction_theta_max 0.997
_diffrn_measurement_device_type 'CCD area detector'
_diffrn_measurement_method 'phi and omega scans'
_diffrn_radiation_monochromator graphite
_diffrn_radiation_source 'fine-focus sealed tube'
_diffrn_radiation_type MoK\a
_diffrn_radiation_wavelength 0.71073
_diffrn_reflns_av_R_equivalents 0.0361
_diffrn_reflns_av_sigmaI/netI 0.0516
_diffrn_reflns_limit_h_max 12
_diffrn_reflns_limit_h_min -12
_diffrn_reflns_limit_k_max 11
_diffrn_reflns_limit_k_min -19
_diffrn_reflns_limit_l_max 26
_diffrn_reflns_limit_l_min -26
_diffrn_reflns_number 15073
_diffrn_reflns_theta_full 25.00
_diffrn_reflns_theta_max 25.00
_diffrn_reflns_theta_min 2.48
_exptl_absorpt_coefficient_mu 17.823
_exptl_absorpt_correction_T_max 0.056
_exptl_absorpt_correction_T_min 0.013
_exptl_absorpt_correction_type empirical
_exptl_absorpt_process_details sadabs
_exptl_crystal_colour green
_exptl_crystal_density_diffrn 3.082
_exptl_crystal_density_method 'not measured'
_exptl_crystal_description block
_exptl_crystal_F_000 3300
_exptl_crystal_size_max 0.30
_exptl_crystal_size_mid 0.20
_exptl_crystal_size_min 0.15
_refine_diff_density_max 1.689
_refine_diff_density_min -2.436
_refine_diff_density_rms 0.257
_refine_ls_extinction_method none
_refine_ls_goodness_of_fit_ref 0.977
_refine_ls_hydrogen_treatment constr
_refine_ls_matrix_type full
_refine_ls_number_parameters 503
_refine_ls_number_reflns 6987
_refine_ls_number_restraints 36
_refine_ls_restrained_S_all 0.990
_refine_ls_R_factor_all 0.0691
_refine_ls_R_factor_gt 0.0434
_refine_ls_shift/su_max 0.000
_refine_ls_shift/su_mean 0.000
_refine_ls_structure_factor_coef Fsqd
_refine_ls_weighting_details 'calc w=1/[\s^2^(Fo^2^)+(0.0800P)^2^+0.0000P] where P=(Fo^2^+2Fc^2^)/3'
_refine_ls_weighting_scheme calc
_refine_ls_wR_factor_gt 0.1145
_refine_ls_wR_factor_ref 0.1273
_reflns_number_gt 5057
_reflns_number_total 6987
_reflns_threshold_expression >2sigma(I)
_cod_data_source_file JSSC-2013-202-200.cif
_cod_data_source_block 1
_cod_depositor_comments
;
The following automatic conversions were performed:

data item '_symmetry_cell_setting' value 'Monoclinic' was changed to
'monoclinic' in accordance with the built-in table derived from the
CIF Core dictionary named 'cif_core.dic' version 2.4.5 last updated
on 2014-11-21.

Automatic conversion script
Id: cif_fix_values 8369 2020-08-20 11:38:08Z andrius 
;
_cod_original_cell_volume 3984.4(7)
_cod_original_sg_symbol_H-M P2(1)/n
_cod_database_code 1562632

loop_
_symmetry_equiv_pos_as_xyz
'x, y, z'
'-x+1/2, y+1/2, -z+1/2'
'-x, -y, -z'
'x-1/2, -y-1/2, z-1/2'

loop_
_atom_site_label
_atom_site_type_symbol
_atom_site_fract_x
_atom_site_fract_y
_atom_site_fract_z
_atom_site_U_iso_or_equiv
_atom_site_adp_type
_atom_site_occupancy
_atom_site_symmetry_multiplicity
_atom_site_calc_flag
_atom_site_refinement_flags
_atom_site_disorder_assembly
_atom_site_disorder_group
W1 W 0.73833(3) 0.02287(2) 0.115138(16) 0.03433(9) Uani 1 1 d . . .
W2 W 0.43524(4) 0.09321(2) 0.136061(16) 0.03830(10) Uani 1 1 d . . .
W3 W 0.19618(3) 0.06617(3) 0.022430(18) 0.04284(11) Uani 1 1 d . . .
W4 W 0.49845(4) -0.12280(3) 0.129827(17) 0.04528(11) Uani 1 1 d . . .
W5 W 0.26374(4) -0.14955(3) 0.013400(18) 0.04652(11) Uani 1 1 d . . .
W6 W 0.56870(4) -0.21515(3) -0.005923(19) 0.05260(12) Uani 1 1 d . . .
P1 P 0.5000 0.0000 0.0000 0.0181(6) Uani 1 2 d S . .
O1 O 0.4668(10) -0.0876(7) 0.0252(5) 0.030(3) Uani 0.50 1 d P . .
O2 O 0.4207(9) 0.0606(6) 0.0307(4) 0.025(3) Uani 0.50 1 d P . .
O3 O 0.6262(9) 0.0142(6) 0.0160(4) 0.028(3) Uani 0.50 1 d P . .
O4 O 0.5361(9) 0.0021(6) 0.0643(5) 0.027(3) Uani 0.50 1 d P . .
O5 O 0.6073(7) 0.0851(4) 0.1435(4) 0.068(2) Uani 1 1 d . . .
O6 O 0.8489(7) 0.0343(5) 0.1705(4) 0.076(2) Uani 1 1 d . . .
O7 O 0.6562(7) -0.0723(4) 0.1395(4) 0.068(2) Uani 1 1 d . . .
O8 O 0.2354(8) -0.1151(4) -0.0658(3) 0.064(2) Uani 1 1 d . . .
O9 O 0.1853(8) 0.0427(5) -0.0596(4) 0.075(3) Uani 1 1 d . . .
O10 O 0.4358(7) -0.0201(5) 0.1552(4) 0.076(3) Uani 1 1 d . . .
O11 O 0.4081(7) 0.1352(5) 0.2015(3) 0.063(2) Uani 1 1 d . . .
O12 O 0.5539(7) -0.1857(5) -0.0874(3) 0.081(3) Uani 1 1 d . . .
O13 O 0.2752(7) 0.0780(5) 0.0996(4) 0.080(2) Uani 1 1 d U . .
O14 O 0.7261(8) -0.1658(5) -0.0038(3) 0.082(2) Uani 1 1 d U . .
O15 O 0.1891(8) -0.0490(4) 0.0350(3) 0.064(2) Uani 1 1 d . . .
O16 O 0.0557(7) 0.0969(6) 0.0315(4) 0.088(3) Uani 1 1 d . . .
O17 O 0.5000(7) -0.1807(4) 0.1908(3) 0.067(2) Uani 1 1 d . . .
O18 O 0.1523(8) -0.2190(4) 0.0189(3) 0.070(2) Uani 1 1 d . . .
O19 O 0.5685(8) -0.1953(6) 0.0749(4) 0.093(3) Uani 1 1 d U . .
O20 O 0.3459(8) -0.1489(6) 0.0903(4) 0.090(3) Uani 1 1 d U . .
O21 O 0.3959(8) -0.2157(6) -0.0094(4) 0.090(3) Uani 1 1 d U . .
O22 O 0.6014(8) -0.3156(4) -0.0078(3) 0.069(3) Uani 1 1 d . . .
Ni1 Ni 0.27344(12) 0.15053(6) 0.28837(5) 0.0383(3) Uani 1 1 d . . .
O1W O 0.1555(10) 0.1601(6) 0.3663(4) 0.104(3) Uani 1 1 d U . .
H1WA H 0.1894 0.1567 0.4014 0.124 Uiso 1 1 d R . .
H1WB H 0.0801 0.1464 0.3612 0.124 Uiso 1 1 d R . .
O2W O 0.4103(8) 0.0994(4) 0.3366(3) 0.077(3) Uani 1 1 d . . .
H2WB H 0.4123 0.0488 0.3261 0.092 Uiso 1 1 d R . .
H2WA H 0.4001 0.0988 0.3734 0.092 Uiso 1 1 d R . .
N1 N 0.1617(7) 0.2101(4) 0.2291(3) 0.039(2) Uani 1 1 d . . .
N2 N 0.3427(7) 0.2643(4) 0.2980(3) 0.042(2) Uani 1 1 d . . .
O23 O 0.3627(8) 0.3910(5) 0.1456(3) 0.070(2) Uani 1 1 d . . .
O24 O 0.2002(10) 0.4203(5) 0.0848(3) 0.094(3) Uani 1 1 d . . .
H24A H 0.2470 0.4559 0.0739 0.141 Uiso 1 1 calc R . .
O25 O 0.2043(6) 0.0432(3) 0.2633(3) 0.0436(18) Uani 1 1 d . . .
O26 O 0.3622(6) -0.0398(4) 0.2867(3) 0.0501(19) Uani 1 1 d . . .
C1 C 0.0720(9) 0.1717(6) 0.1946(5) 0.064(4) Uani 1 1 d . . .
H1A H 0.0385 0.1224 0.2071 0.076 Uiso 1 1 calc R . .
C2 C 0.0301(10) 0.2060(7) 0.1408(6) 0.074(4) Uani 1 1 d . . .
H2A H -0.0381 0.1832 0.1196 0.089 Uiso 1 1 calc R . .
C3 C 0.0883(11) 0.2733(6) 0.1184(5) 0.064(3) Uani 1 1 d . . .
H3A H 0.0656 0.2925 0.0805 0.077 Uiso 1 1 calc R . .
C4 C 0.1823(10) 0.3124(5) 0.1536(4) 0.045(3) Uani 1 1 d . . .
C5 C 0.2096(9) 0.2825(5) 0.2106(4) 0.040(2) Uani 1 1 d . . .
C6 C 0.2534(12) 0.3794(7) 0.1267(5) 0.062(3) Uani 1 1 d . . .
C7 C 0.4197(9) 0.2882(6) 0.3454(4) 0.048(3) Uani 1 1 d . . .
H7A H 0.4546 0.2484 0.3712 0.057 Uiso 1 1 calc R . .
C8 C 0.4451(10) 0.3683(6) 0.3549(4) 0.049(3) Uani 1 1 d . . .
H8A H 0.5012 0.3838 0.3859 0.059 Uiso 1 1 calc R . .
C9 C 0.3887(9) 0.4278(6) 0.3191(4) 0.047(3) Uani 1 1 d . . .
H9A H 0.4040 0.4835 0.3271 0.057 Uiso 1 1 calc R . .
C10 C 0.3074(9) 0.4050(5) 0.2703(4) 0.037(2) Uani 1 1 d . . .
C11 C 0.2909(7) 0.3210(5) 0.2599(4) 0.031(2) Uani 1 1 d . . .
C12 C 0.2590(9) -0.0247(5) 0.2634(4) 0.038(2) Uani 1 1 d . . .
O3W O 0.032(2) 0.0096(16) 0.4050(12) 0.141(9) Uiso 0.50 1 d P . .
O4W O 0.631(3) -0.097(2) 0.3105(14) 0.183(12) Uiso 0.50 1 d P . .
O5W O 0.313(4) 0.550(2) 0.0362(17) 0.098(12) Uiso 0.25 1 d P A 1
O6W O 0.178(4) 0.596(2) 0.0355(17) 0.094(12) Uiso 0.25 1 d P B 2
O7W O 0.095(4) 0.596(2) 0.0355(16) 0.082(10) Uiso 0.25 1 d P C 3
O8W O 0.029(3) 0.626(2) 0.0421(15) 0.077(10) Uiso 0.25 1 d P D 4
O16W O 0.584(5) 0.187(3) 0.458(2) 0.139(18) Uiso 0.25 1 d P E 5
O10W O 0.742(8) -0.164(6) 0.278(4) 0.18(4) Uiso 0.25 1 d P F 1
O11W O 0.675(7) 0.154(4) 0.280(3) 0.191(19) Uiso 0.25 1 d P G 2
O9W O 0.745(7) 0.077(4) 0.298(3) 0.191(19) Uiso 0.25 1 d P H 3
O12W O 0.730(5) -0.101(4) 0.431(2) 0.148(19) Uiso 0.25 1 d P I 4
O13W O 0.817(8) -0.224(5) 0.271(4) 0.15(3) Uiso 0.25 1 d P J 5
O14W O 0.769(5) -0.160(4) 0.372(2) 0.15(2) Uiso 0.25 1 d P K 6
O15W O 0.833(6) -0.209(4) 0.341(3) 0.17(2) Uiso 0.25 1 d P L 7

loop_
_atom_site_aniso_label
_atom_site_aniso_U_11
_atom_site_aniso_U_22
_atom_site_aniso_U_33
_atom_site_aniso_U_23
_atom_site_aniso_U_13
_atom_site_aniso_U_12
W1 0.02664(16) 0.0391(2) 0.03626(19) -0.00337(16) -0.00353(14) -0.00206(15)
W2 0.0458(2) 0.0357(2) 0.03347(19) -0.00650(16) 0.00338(16) -0.00107(17)
W3 0.02480(17) 0.0460(2) 0.0570(2) -0.00761(19) -0.00125(17) 0.00314(16)
W4 0.0511(2) 0.0498(2) 0.0347(2) 0.00524(18) 0.00158(18) 0.0066(2)
W5 0.03561(19) 0.0513(2) 0.0528(2) -0.01167(19) 0.00419(18) -0.01624(18)
W6 0.0631(3) 0.0313(2) 0.0604(3) -0.01209(18) -0.0143(2) 0.01469(19)
P1 0.0175(12) 0.0163(13) 0.0204(13) -0.0041(11) 0.0005(10) 0.0016(11)
O1 0.036(6) 0.024(6) 0.030(6) -0.001(5) 0.005(5) 0.002(5)
O2 0.018(5) 0.022(5) 0.033(6) 0.002(5) 0.001(4) -0.007(4)
O3 0.029(5) 0.024(6) 0.028(6) 0.000(5) -0.005(5) 0.001(5)
O4 0.020(5) 0.025(6) 0.033(6) -0.005(5) -0.008(4) -0.009(5)
O5 0.060(4) 0.041(4) 0.107(6) 0.019(4) 0.038(4) 0.011(4)
O6 0.075(5) 0.064(5) 0.081(5) -0.024(4) -0.038(4) 0.015(4)
O7 0.061(4) 0.042(4) 0.107(6) 0.015(4) 0.039(4) 0.013(4)
O8 0.089(5) 0.041(4) 0.067(5) -0.003(4) 0.024(4) -0.009(4)
O9 0.106(6) 0.057(5) 0.066(5) 0.004(4) 0.043(5) 0.009(5)
O10 0.060(4) 0.066(5) 0.107(6) 0.031(4) 0.040(4) 0.008(4)
O11 0.060(4) 0.078(5) 0.054(4) -0.038(4) 0.018(3) -0.009(4)
O12 0.084(5) 0.057(4) 0.092(5) 0.037(4) -0.049(4) -0.036(4)
O13 0.079(4) 0.067(4) 0.089(4) 0.023(4) -0.039(4) -0.032(4)
O14 0.096(5) 0.068(4) 0.075(4) 0.021(4) -0.036(4) -0.027(4)
O15 0.108(6) 0.044(4) 0.044(4) -0.005(3) 0.042(4) -0.012(4)
O16 0.040(4) 0.154(8) 0.072(5) -0.020(5) 0.012(4) 0.044(5)
O17 0.080(5) 0.052(4) 0.069(5) 0.033(4) 0.006(4) -0.003(4)
O18 0.095(5) 0.051(4) 0.066(5) 0.004(4) 0.012(4) -0.035(4)
O19 0.071(4) 0.120(5) 0.085(5) -0.045(4) -0.012(4) 0.034(4)
O20 0.066(4) 0.124(6) 0.079(5) -0.042(4) -0.008(4) 0.024(4)
O21 0.080(5) 0.116(5) 0.073(4) -0.046(4) -0.012(4) 0.028(4)
O22 0.085(5) 0.031(4) 0.089(6) -0.003(4) -0.011(5) 0.003(4)
Ni1 0.0570(7) 0.0112(5) 0.0468(7) 0.0002(5) 0.0038(6) -0.0002(5)
O1W 0.128(6) 0.089(5) 0.099(5) -0.011(4) 0.039(5) 0.003(5)
O2W 0.134(7) 0.026(4) 0.065(5) 0.003(3) -0.031(5) 0.009(4)
N1 0.036(4) 0.019(4) 0.062(5) -0.007(3) 0.009(4) 0.007(3)
N2 0.058(5) 0.022(4) 0.045(4) 0.001(3) 0.005(4) -0.001(4)
O23 0.088(6) 0.053(5) 0.070(5) -0.008(4) 0.018(5) -0.008(4)
O24 0.151(9) 0.070(5) 0.060(5) 0.029(4) -0.003(5) 0.010(6)
O25 0.056(4) 0.012(3) 0.064(4) 0.000(3) 0.010(3) 0.010(3)
O26 0.058(4) 0.020(3) 0.072(5) -0.004(3) 0.006(4) -0.010(3)
C1 0.045(5) 0.035(6) 0.108(9) -0.012(6) -0.014(6) 0.017(5)
C2 0.054(6) 0.056(7) 0.108(9) -0.034(6) -0.018(7) 0.021(6)
C3 0.086(7) 0.028(5) 0.072(7) -0.017(5) -0.031(6) 0.012(5)
C4 0.067(6) 0.023(5) 0.046(5) -0.008(4) 0.008(5) -0.003(5)
C5 0.050(5) 0.018(4) 0.051(5) -0.002(4) 0.010(5) 0.011(4)
C6 0.100(9) 0.046(6) 0.045(6) -0.007(5) 0.033(6) 0.018(6)
C7 0.047(5) 0.041(5) 0.055(6) -0.012(5) 0.000(5) 0.003(5)
C8 0.062(6) 0.038(5) 0.046(5) -0.008(4) -0.012(5) -0.003(5)
C9 0.050(6) 0.038(5) 0.055(6) -0.007(5) 0.014(5) -0.001(5)
C10 0.051(5) 0.012(4) 0.051(5) -0.004(4) 0.012(5) -0.004(4)
C11 0.030(4) 0.020(4) 0.044(5) 0.004(4) 0.006(4) 0.004(4)
C12 0.052(5) 0.022(4) 0.043(5) 0.002(4) 0.024(4) -0.006(4)

loop_
_atom_type_symbol
_atom_type_description
_atom_type_scat_dispersion_real
_atom_type_scat_dispersion_imag
_atom_type_scat_source
C C 0.0033 0.0016 'International Tables Vol C Tables 4.2.6.8 and 6.1.1.4'
H H 0.0000 0.0000 'International Tables Vol C Tables 4.2.6.8 and 6.1.1.4'
N N 0.0061 0.0033 'International Tables Vol C Tables 4.2.6.8 and 6.1.1.4'
O O 0.0106 0.0060 'International Tables Vol C Tables 4.2.6.8 and 6.1.1.4'
P P 0.1023 0.0942 'International Tables Vol C Tables 4.2.6.8 and 6.1.1.4'
Ni Ni 0.3393 1.1124 'International Tables Vol C Tables 4.2.6.8 and 6.1.1.4'
W W -0.8490 6.8722 'International Tables Vol C Tables 4.2.6.8 and 6.1.1.4'

loop_
_geom_angle_atom_site_label_1
_geom_angle_atom_site_label_2
_geom_angle_atom_site_label_3
_geom_angle
_geom_angle_site_symmetry_1
_geom_angle_site_symmetry_3
O6 W1 O7 101.5(4) . .
O6 W1 O9 103.4(4) . 3_655
O7 W1 O9 89.2(3) . 3_655
O6 W1 O8 102.8(4) . 3_655
O7 W1 O8 155.6(3) . 3_655
O9 W1 O8 87.1(3) 3_655 3_655
O6 W1 O5 101.8(4) . .
O7 W1 O5 86.7(3) . .
O9 W1 O5 154.8(4) 3_655 .
O8 W1 O5 86.5(3) 3_655 .
O6 W1 O4 160.1(4) . .
O7 W1 O4 65.9(3) . .
O9 W1 O4 92.2(4) 3_655 .
O8 W1 O4 90.1(3) 3_655 .
O5 W1 O4 63.5(3) . .
O6 W1 O3 163.3(4) . .
O7 W1 O3 90.5(4) . .
O9 W1 O3 64.8(4) 3_655 .
O8 W1 O3 66.1(3) 3_655 .
O5 W1 O3 90.3(4) . .
O4 W1 O3 36.6(4) . .
O11 W2 O12 103.0(4) . 3_655
O11 W2 O5 101.2(4) . .
O12 W2 O5 89.9(3) 3_655 .
O11 W2 O10 100.7(4) . .
O12 W2 O10 156.3(4) 3_655 .
O5 W2 O10 85.8(3) . .
O11 W2 O13 102.6(4) . .
O12 W2 O13 86.8(3) 3_655 .
O5 W2 O13 156.2(4) . .
O10 W2 O13 87.8(3) . .
O11 W2 O2 161.9(3) . .
O12 W2 O2 66.1(3) 3_655 .
O5 W2 O2 93.4(3) . .
O10 W2 O2 90.9(4) . .
O13 W2 O2 63.7(3) . .
O11 W2 O4 157.9(3) . .
O12 W2 O4 91.9(4) 3_655 .
O5 W2 O4 62.0(3) . .
O10 W2 O4 65.6(4) . .
O13 W2 O4 94.5(3) . .
O2 W2 O4 40.2(3) . .
O16 W3 O14 102.3(4) . 3_655
O16 W3 O15 103.3(4) . .
O14 W3 O15 154.4(4) 3_655 .
O16 W3 O9 101.4(4) . .
O14 W3 O9 86.8(3) 3_655 .
O15 W3 O9 87.2(3) . .
O16 W3 O13 102.4(4) . .
O14 W3 O13 86.6(3) 3_655 .
O15 W3 O13 88.9(3) . .
O9 W3 O13 156.2(4) . .
O16 W3 O2 160.6(4) . .
O14 W3 O2 65.2(4) 3_655 .
O15 W3 O2 90.3(3) . .
O9 W3 O2 93.0(4) . .
O13 W3 O2 63.5(4) . .
O17 W4 O20 102.8(4) . .
O17 W4 O10 102.6(4) . .
O20 W4 O10 90.8(4) . .
O17 W4 O7 101.2(4) . .
O20 W4 O7 155.9(4) . .
O10 W4 O7 86.3(3) . .
O17 W4 O19 102.7(4) . .
O20 W4 O19 86.3(4) . .
O10 W4 O19 154.6(4) . .
O7 W4 O19 86.1(4) . .
O17 W4 O1 158.3(4) . .
O20 W4 O1 62.3(4) . .
O10 W4 O1 93.7(4) . .
O7 W4 O1 94.0(4) . .
O19 W4 O1 62.7(4) . .
O18 W5 O8 101.8(4) . .
O18 W5 O15 103.0(4) . .
O8 W5 O15 87.3(3) . .
O18 W5 O21 102.6(4) . .
O8 W5 O21 88.7(4) . .
O15 W5 O21 154.4(4) . .
O18 W5 O20 103.2(4) . .
O8 W5 O20 155.0(4) . .
O15 W5 O20 86.6(3) . .
O21 W5 O20 86.5(4) . .
O18 W5 O1 159.2(4) . .
O8 W5 O1 93.7(3) . .
O15 W5 O1 91.5(3) . .
O21 W5 O1 63.5(4) . .
O20 W5 O1 62.3(4) . .
O22 W6 O19 102.1(4) . .
O22 W6 O21 102.2(4) . .
O19 W6 O21 87.8(4) . .
O22 W6 O14 102.4(4) . .
O19 W6 O14 88.6(4) . .
O21 W6 O14 155.3(4) . .
O22 W6 O12 102.7(4) . .
O19 W6 O12 155.2(4) . .
O21 W6 O12 87.3(4) . .
O14 W6 O12 85.8(3) . .
O22 W6 O1 157.4(4) . .
O19 W6 O1 62.6(4) . .
O21 W6 O1 62.8(4) . .
O14 W6 O1 94.1(4) . .
O12 W6 O1 93.7(3) . .
O3 P1 O3 180.0(12) 3_655 .
O3 P1 O4 64.2(6) 3_655 3_655
O3 P1 O4 115.8(6) . 3_655
O3 P1 O4 115.8(6) 3_655 .
O3 P1 O4 64.2(6) . .
O4 P1 O4 180.0(2) 3_655 .
O3 P1 O2 111.0(5) 3_655 3_655
O3 P1 O2 69.0(5) . 3_655
O4 P1 O2 69.4(5) 3_655 3_655
O4 P1 O2 110.6(5) . 3_655
O3 P1 O2 69.0(5) 3_655 .
O3 P1 O2 111.0(5) . .
O4 P1 O2 110.6(5) 3_655 .
O4 P1 O2 69.4(5) . .
O2 P1 O2 180.0(11) 3_655 .
O3 P1 O1 107.4(6) 3_655 3_655
O3 P1 O1 72.6(6) . 3_655
O4 P1 O1 73.4(5) 3_655 3_655
O4 P1 O1 106.6(5) . 3_655
O2 P1 O1 104.8(6) 3_655 3_655
O2 P1 O1 75.2(6) . 3_655
O3 P1 O1 72.6(6) 3_655 .
O3 P1 O1 107.4(6) . .
O4 P1 O1 106.6(5) 3_655 .
O4 P1 O1 73.4(5) . .
O2 P1 O1 75.2(6) 3_655 .
O2 P1 O1 104.8(6) . .
O1 P1 O1 180.0(11) 3_655 .
P1 O1 O3 49.5(4) . 3_655
P1 O1 W5 124.2(6) . .
O3 O1 W5 74.8(5) 3_655 .
P1 O1 W4 122.9(6) . .
O3 O1 W4 134.3(7) 3_655 .
W5 O1 W4 94.0(4) . .
P1 O1 W6 121.4(6) . .
O3 O1 W6 131.0(6) 3_655 .
W5 O1 W6 93.1(4) . .
W4 O1 W6 93.0(4) . .
P1 O2 O3 52.8(5) . 3_655
P1 O2 O4 54.5(5) . .
O3 O2 O4 93.7(7) 3_655 .
P1 O2 W2 126.5(5) . .
O3 O2 W2 140.8(7) 3_655 .
O4 O2 W2 72.0(5) . .
P1 O2 W3 126.6(5) . .
O3 O2 W3 73.8(5) 3_655 .
O4 O2 W3 139.0(6) . .
W2 O2 W3 93.1(3) . .
P1 O3 O4 60.0(5) . .
P1 O3 O2 58.2(5) . 3_655
O4 O3 O2 100.4(8) . 3_655
P1 O3 O1 57.9(5) . 3_655
O4 O3 O1 95.1(7) . 3_655
O2 O3 O1 90.8(7) 3_655 3_655
P1 O3 W1 130.0(6) . .
O4 O3 W1 70.0(5) . .
O2 O3 W1 136.5(6) 3_655 .
O1 O3 W1 131.4(6) 3_655 .
P1 O4 O3 55.8(5) . .
P1 O4 O2 56.1(5) . .
O3 O4 O2 95.8(7) . .
P1 O4 W1 129.1(6) . .
O3 O4 W1 73.4(5) . .
O2 O4 W1 138.3(6) . .
P1 O4 W2 123.8(5) . .
O3 O4 W2 136.4(7) . .
O2 O4 W2 67.7(5) . .
W1 O4 W2 92.3(3) . .
W2 O5 W1 141.3(5) . .
W1 O7 W4 139.7(4) . .
W5 O8 W1 140.7(4) . 3_655
W1 O9 W3 140.5(5) 3_655 .
W2 O10 W4 140.7(5) . .
W2 O12 W6 140.3(4) 3_655 .
W2 O13 W3 138.9(5) . .
W3 O14 W6 141.2(5) 3_655 .
W3 O15 W5 141.4(4) . .
W6 O19 W4 141.1(5) . .
W4 O20 W5 141.1(5) . .
W6 O21 W5 140.1(5) . .
O25 Ni1 O2W 92.8(3) . .
O25 Ni1 N2 169.4(3) . .
O2W Ni1 N2 93.4(3) . .
O25 Ni1 N1 91.6(3) . .
O2W Ni1 N1 168.1(3) . .
N2 Ni1 N1 80.6(3) . .
O25 Ni1 O1W 93.3(3) . .
O2W Ni1 O1W 92.7(4) . .
N2 Ni1 O1W 94.9(3) . .
N1 Ni1 O1W 98.0(3) . .
Ni1 O1W H1WA 119.4 . .
Ni1 O1W H1WB 118.4 . .
H1WA O1W H1WB 117.1 . .
Ni1 O2W H2WB 106.4 . .
Ni1 O2W H2WA 113.5 . .
H2WB O2W H2WA 105.8 . .
C1 N1 C5 119.5(8) . .
C1 N1 Ni1 123.1(6) . .
C5 N1 Ni1 113.2(6) . .
C11 N2 C7 120.9(8) . .
C11 N2 Ni1 114.6(6) . .
C7 N2 Ni1 123.5(6) . .
C6 O24 H24A 109.5 . .
C12 O25 Ni1 127.1(6) . .
N1 C1 C2 120.1(10) . .
N1 C1 H1A 120.0 . .
C2 C1 H1A 120.0 . .
C3 C2 C1 120.7(10) . .
C3 C2 H2A 119.7 . .
C1 C2 H2A 119.7 . .
C2 C3 C4 118.9(10) . .
C2 C3 H3A 120.5 . .
C4 C3 H3A 120.5 . .
C5 C4 C3 117.9(9) . .
C5 C4 C6 123.6(9) . .
C3 C4 C6 118.3(9) . .
N1 C5 C4 121.8(8) . .
N1 C5 C11 110.1(8) . .
C4 C5 C11 128.2(8) . .
O23 C6 O24 123.4(11) . .
O23 C6 C4 118.9(10) . .
O24 C6 C4 117.7(11) . .
C8 C7 N2 120.5(9) . .
C8 C7 H7A 119.8 . .
N2 C7 H7A 119.8 . .
C7 C8 C9 120.2(9) . .
C7 C8 H8A 119.9 . .
C9 C8 H8A 119.9 . .
C8 C9 C10 120.6(9) . .
C8 C9 H9A 119.7 . .
C10 C9 H9A 119.7 . .
C11 C10 C9 117.0(8) . .
C11 C10 C12 126.4(8) . 2
C9 C10 C12 116.5(7) . 2
N2 C11 C10 120.7(8) . .
N2 C11 C5 112.9(7) . .
C10 C11 C5 126.3(7) . .
O26 C12 O25 126.6(8) . .
O26 C12 C10 117.0(8) . 2_545
O25 C12 C10 116.4(8) . 2_545

loop_
_geom_bond_atom_site_label_1
_geom_bond_atom_site_label_2
_geom_bond_distance
_geom_bond_site_symmetry_2
W1 O6 1.682(7) .
W1 O7 1.883(7) .
W1 O9 1.889(8) 3_655
W1 O8 1.898(7) 3_655
W1 O5 1.901(7) .
W1 O4 2.432(9) .
W1 O3 2.479(10) .
W2 O11 1.680(7) .
W2 O12 1.865(7) 3_655
W2 O5 1.877(7) .
W2 O10 1.878(8) .
W2 O13 1.889(8) .
W2 O2 2.443(10) .
W2 O4 2.511(11) .
W3 O16 1.640(7) .
W3 O14 1.881(8) 3_655
W3 O15 1.882(7) .
W3 O9 1.895(8) .
W3 O13 1.901(8) .
W3 O2 2.445(9) .
W4 O17 1.668(7) .
W4 O20 1.876(8) .
W4 O10 1.899(8) .
W4 O7 1.902(8) .
W4 O19 1.912(9) .
W4 O1 2.440(11) .
W5 O18 1.665(7) .
W5 O8 1.884(7) .
W5 O15 1.896(7) .
W5 O21 1.898(9) .
W5 O20 1.899(8) .
W5 O1 2.427(11) .
W6 O22 1.660(7) .
W6 O19 1.863(8) .
W6 O21 1.882(9) .
W6 O14 1.891(8) .
W6 O12 1.905(8) .
W6 O1 2.468(11) .
P1 O3 1.416(10) 3_655
P1 O3 1.416(10) .
P1 O4 1.483(10) 3_655
P1 O4 1.483(10) .
P1 O2 1.511(10) 3_655
P1 O2 1.511(10) .
P1 O1 1.577(11) 3_655
P1 O1 1.577(11) .
O1 O3 1.778(14) 3_655
O2 O3 1.660(14) 3_655
O2 O4 1.706(14) .
O3 O4 1.542(15) .
O3 O2 1.660(14) 3_655
O3 O1 1.778(14) 3_655
O8 W1 1.898(7) 3_655
O9 W1 1.889(8) 3_655
O12 W2 1.865(7) 3_655
O14 W3 1.881(8) 3_655
Ni1 O25 1.956(6) .
Ni1 O2W 1.963(8) .
Ni1 N2 1.990(7) .
Ni1 N1 1.991(7) .
Ni1 O1W 2.274(10) .
O1W H1WA 0.8537 .
O1W H1WB 0.8508 .
O2W H2WB 0.8506 .
O2W H2WA 0.8524 .
N1 C1 1.353(12) .
N1 C5 1.359(11) .
N2 C11 1.352(11) .
N2 C7 1.367(12) .
O23 C6 1.250(15) .
O24 C6 1.261(13) .
O24 H24A 0.8200 .
O25 C12 1.248(10) .
O26 C12 1.230(11) .
C1 C2 1.386(16) .
C1 H1A 0.9300 .
C2 C3 1.376(16) .
C2 H2A 0.9300 .
C3 C4 1.401(14) .
C3 H3A 0.9300 .
C4 C5 1.390(13) .
C4 C6 1.489(15) .
C5 C11 1.507(12) .
C7 C8 1.336(13) .
C7 H7A 0.9300 .
C8 C9 1.371(13) .
C8 H8A 0.9300 .
C9 C10 1.413(13) .
C9 H9A 0.9300 .
C10 C11 1.385(11) .
C10 C12 1.519(12) 2
C12 C10 1.519(12) 2_545

_cod_database_fobs_code 1562632
